data_1577035
loop_
_publ_author_name
'Xiang, Libo'
'Kwan, Ka Ho'
'Jing, Yi'
'Wang, Junyi'
'Matler, Alexander'
'Chen, Xuenian'
'Lin, Zhenyang'
'Ye, Qing'

_publ_section_title
;
 Stepwise B[triple bond, length as m-dash]N bond cleavage by isocyanides:
 access to the 3-azaborole structural motif.
;
_journal_issue 20
_journal_name_full 'Chemical science'
_journal_page_first 10053
_journal_page_last 10060
_journal_paper_doi 10.1039/d6sc01836j
_journal_volume 17
_journal_year 2026
_chemical_formula_moiety 'C48 H78 B11 Mg N7 O Si2'
_chemical_formula_sum 'C48 H78 B11 Mg N7 O Si2'
_chemical_formula_weight 968.57
_space_group_crystal_system triclinic
_space_group_IT_number 2
_space_group_name_Hall '-P 1'
_space_group_name_H-M_alt 'P -1'
_atom_sites_solution_hydrogens geom
_atom_sites_solution_primary dual
_atom_sites_solution_secondary difmap
_audit_creation_date 2024-09-18
_audit_creation_method 'CIF-fill 1.5e (K.Radacki, 2005-23)'
_audit_update_record
;
2025-11-20 deposited with the CCDC.	2026-03-26 downloaded from the CCDC.
;
_cell_angle_alpha 89.441(2)
_cell_angle_beta 78.944(2)
_cell_angle_gamma 71.061(2)
_cell_formula_units_Z 2
_cell_length_a 10.6536(2)
_cell_length_b 12.6438(3)
_cell_length_c 22.2211(6)
_cell_measurement_reflns_used 31207
_cell_measurement_temperature 100(2)
_cell_measurement_theta_max 71.9370
_cell_measurement_theta_min 3.6940
_cell_volume 2774.20(12)
_computing_cell_refinement 'CrysAlisPro 1.171.43.89a (Rigaku OD, 2023)'
_computing_data_collection
;
 CrysAlisPro system (CCD 43.128a 64-bit (release 20-06-2024))
;
_computing_data_reduction 'CrysAlisPro 1.171.43.89a (Rigaku OD, 2023)'
_computing_molecular_graphics 'ShelXLe (Huebschle et all, 2011)'
_computing_publication_material 'SHELXL-2019/1 (Sheldrick, 2019)'
_computing_structure_refinement 'SHELXL-2019/1 (Sheldrick, 2019)'
_computing_structure_solution 'SHELXT 2018/2 (Sheldrick, 2018)''
_diffrn_ambient_environment N~2~
_diffrn_ambient_temperature 100(2)
_diffrn_detector HPA
_diffrn_detector_area_resol_mean 10.0
_diffrn_detector_type 'HyPix Arc150'
_diffrn_measured_fraction_theta_full 0.992
_diffrn_measured_fraction_theta_max 0.954
_diffrn_measurement_details
;
 List of Runs (angles in degrees, time in seconds):
 --------------------------------------------------------------------------
  1  \w     29.00  56.00   0.50    0.12    --   14.00  60.00 154.55   54
  2  \w     29.00  56.00   0.50    0.12    --   14.00  60.00  67.70   54
  3  \w     29.00  56.00   0.50    0.12    --   14.00  60.00  -2.28   54
  4  \w     55.00  83.00   0.50    0.12    --   38.00  52.00  25.18   56
  5  \w     34.00  60.00   0.50    0.12    --   18.00  56.00 104.31   52
  6  \w     59.00  87.00   0.50    0.12    --   42.00  51.00   3.04   56
  7  \w     34.00  60.00   0.50    0.12    --   18.00  57.00 -58.40   52
  8  \w     55.00  84.00   0.50    0.12    --   38.00  50.00 118.82   58
  9  \w     25.00  53.00   0.50    0.12    --   10.00  61.00 -85.91   56
 10  \w     55.00  83.00   0.50    0.12    --   38.00  51.00-133.53   56
 11  \w     33.00  60.00   0.50    0.12    --   18.00  58.00-157.30   54
 12  \w    -28.00  -1.00   0.50    0.12    --  -18.00 106.00 -92.35   54
 13  \w    -46.00 -15.00   0.50    0.12    --  -22.00 127.00  41.07   62
 14  \w    -84.00 -17.00   0.50    0.12    --  -60.27 126.00   0.00  134
 15  \w    -99.00 -35.00   0.50    0.12    --  -78.50 122.00 -14.17  128
 16  \w    -94.00 -26.00   0.50    0.12    --  -69.75 126.00 -60.00  136
 17  \w    -99.00 -35.00   0.50    0.12    --  -78.50 121.00 -91.17  128
 18  \w    -99.00 -35.00   0.50    0.12    --  -78.50 121.00-144.86  128
 19  \w   -105.00 -35.00   0.50    0.12    --  -78.50 135.00-126.95  140
 20  \w    -97.00 -36.00   0.50    0.12    --  -78.50 118.00-177.11  122
 21  \w    -95.00 -36.00   0.50    0.12    --  -78.50 114.00-114.87  118
 22  \w    -96.00 -36.00   0.50    0.12    --  -78.50 116.00  27.54  120
 23  \w    -89.00 -33.00   0.50    0.12    --  -75.18 112.00   0.00  112
 24  \w    -96.00 -36.00   0.50    0.12    --  -78.50 116.00  54.55  120
 25  \w    -97.00 -36.00   0.50    0.12    --  -78.50 118.00 125.90  122
 26  \w    -97.00 -36.00   0.50    0.12    --  -78.50 118.00 151.15  122
 27  \w    -89.00 -33.00   0.50    0.12    --  -75.18 112.00 120.00  112
 28  \w   -122.00 -58.00   0.50    0.12    --  -75.18 -15.00   0.00  128
 29  \w   -114.00 -86.00   0.50    0.12    --  -70.00 -55.00-129.92   56
 30  \w   -120.00 -92.00   0.50    0.12    --  -78.50 -63.00   6.62   56
 31  \w   -103.00 -75.00   0.50    0.12    --  -58.00 -50.00  25.38   56
 32  \w   -124.00 -95.00   0.50    0.12    --  -78.50 -51.00  77.67   58
 33  \w   -103.00 -75.00   0.50    0.12    --  -58.00 -51.00 179.45   56
 34  \w    -99.00 -71.00   0.50    0.12    --  -54.00 -51.00 142.15   56
 35  \w   -124.00 -96.00   0.50    0.12    --  -78.50 -49.00 154.48   56
 36  \w   -124.00 -95.00   0.50    0.12    --  -78.50 -51.00  52.73   58
 37  \w   -125.00 -94.00   0.50    0.12    --  -78.50 -42.00 119.14   62
 38  \w   -124.00 -96.00   0.50    0.12    --  -78.50 -49.00  28.57   56
 39  \w   -126.00 -93.00   0.50    0.12    --  -78.50 -40.00  87.26   66
 40  \w   -126.00 -93.00   0.50    0.12    --  -78.50 -40.00   8.94   66
 41  \w   -100.00 -71.00   0.50    0.12    --  -54.00 -49.00 -79.69   58
 42  \w   -117.00 -86.00   0.50    0.12    --  -70.00 -44.00 -97.00   62
 43  \w   -124.00 -96.00   0.50    0.12    --  -78.50 -49.00-111.92   56
 44  \w   -122.00 -43.00   0.50    0.12    --  -75.18 -15.00 -90.00  158
 45  \w   -122.00 -43.00   0.50    0.12    --  -75.18 -15.00 150.00  158
 46  \w    -95.00 -66.00   0.50    0.12    --  -50.00 -52.00  49.40   58
 47  \w    -84.00 -55.00   0.50    0.12    --  -38.00 -47.00 -68.15   58
 48  \w    -87.00 -59.00   0.50    0.12    --  -42.00 -51.00-130.82   56
 49  \w     38.00 106.00   0.50    0.12    --   58.63  15.00-180.00  136
 50  \w     20.00  83.00   0.50    0.12    --   58.63-126.00-120.00  126
 51  \w     28.00  95.00   0.50    0.12    --   71.40-126.00 -60.00  134
 52  \w     38.00  97.00   0.50    0.12    --   80.80-116.00  12.82  118
 53  \w     39.00  97.00   0.50    0.12    --   80.80-114.00 150.23  116
 54  \w     44.00 124.00   0.50    0.12    --   76.88  15.00 -30.00  160
;
_diffrn_measurement_device 'four-circle diffractometer'
_diffrn_measurement_device_type 'Rigaku XtaLAB Synergy-R'
_diffrn_measurement_method '\w scans'
_diffrn_orient_matrix_type
;
 CrysAlisPro convention (1999,Acta A55,543-557)
;
_diffrn_orient_matrix_UB_11 -0.1053691000
_diffrn_orient_matrix_UB_12 0.1094822000
_diffrn_orient_matrix_UB_13 -0.0132572000
_diffrn_orient_matrix_UB_21 -0.0139407000
_diffrn_orient_matrix_UB_22 0.0476642000
_diffrn_orient_matrix_UB_23 0.0653988000
_diffrn_orient_matrix_UB_31 0.1142074000
_diffrn_orient_matrix_UB_32 0.0488751000
_diffrn_orient_matrix_UB_33 -0.0235212000
_diffrn_radiation_monochromator 'multi-layer mirror'
_diffrn_radiation_probe x-ray
_diffrn_radiation_type CuK\a
_diffrn_radiation_wavelength 1.54184
_diffrn_radiation_xray_symbol K-L~2,3~
_diffrn_reflns_av_R_equivalents 0.0304
_diffrn_reflns_av_unetI/netI 0.0255
_diffrn_reflns_Laue_measured_fraction_full 0.992
_diffrn_reflns_Laue_measured_fraction_max 0.954
_diffrn_reflns_limit_h_max 13
_diffrn_reflns_limit_h_min -11
_diffrn_reflns_limit_k_max 15
_diffrn_reflns_limit_k_min -15
_diffrn_reflns_limit_l_max 27
_diffrn_reflns_limit_l_min -27
_diffrn_reflns_number 53247
_diffrn_reflns_point_group_measured_fraction_full 0.992
_diffrn_reflns_point_group_measured_fraction_max 0.954
_diffrn_reflns_theta_full 67.684
_diffrn_reflns_theta_max 73.208
_diffrn_reflns_theta_min 3.702
_diffrn_source 'rotating-anode X-ray tube'
_diffrn_source_type 'PhotonJet-R X-ray Source'
_exptl_absorpt_coefficient_mu 1.001
_exptl_absorpt_correction_T_max 1.000
_exptl_absorpt_correction_T_min 0.813
_exptl_absorpt_correction_type gaussian
_exptl_absorpt_process_details
;
 CrysAlisPro 1.171.43.89a (Rigaku Oxford Diffraction, 2023) Numerical 
 absorption correction based on gaussian integration over a multifaceted 
 crystal model Empirical absorption correction using spherical harmonics, 
 implemented in SCALE3 ABSPACK scaling algorithm.
;
_exptl_crystal_colour 'dark violet'
_exptl_crystal_density_diffrn 1.160
_exptl_crystal_description plate
_exptl_crystal_F_000 1036
_exptl_crystal_preparation
;
 For data collection the crystal was immersed in a film of perfluoropolyether 
 oil, mounted on a polyimide loop and transferred to stream of cold nitrogen 
 (Oxford Cryostream 800).
;
_exptl_crystal_size_max 0.170
_exptl_crystal_size_mid 0.080
_exptl_crystal_size_min 0.050
_refine_diff_density_max 0.319
_refine_diff_density_min -0.312
_refine_diff_density_rms 0.044
_refine_ls_extinction_method none
_refine_ls_goodness_of_fit_ref 1.056
_refine_ls_hydrogen_treatment constr
_refine_ls_matrix_type full
_refine_ls_number_parameters 649
_refine_ls_number_reflns 10617
_refine_ls_number_restraints 0
_refine_ls_restrained_S_all 1.056
_refine_ls_R_factor_all 0.0488
_refine_ls_R_factor_gt 0.0409
_refine_ls_shift/su_max 0.001
_refine_ls_shift/su_mean 0.000
_refine_ls_structure_factor_coef Fsqd
_refine_ls_weighting_details
;
 w=1/[\s^2^(Fo^2^)+(0.0562P)^2^+1.3536P] where P=(Fo^2^+2Fc^2^)/3
;
_refine_ls_weighting_scheme calc
_refine_ls_wR_factor_gt 0.1102
_refine_ls_wR_factor_ref 0.1148
_reflns_Friedel_coverage 0.000
_reflns_number_gt 9022
_reflns_number_total 10617
_reflns_threshold_expression 'I > 2\s(I)'
_cod_data_source_file d6sc01836j2.cif
_cod_data_source_block 4b
_cod_depositor_comments 'Adding full bibliography for 1577031--1577035.cif.'
_cod_database_code 1577035
_shelx_shelxl_version_number 2019/1
_shelx_space_group_comment
;
 The symmetry employed for this shelxl refinement is uniquely defined by the 
 following loop, which should always be used as a source of symmetry 
 information in preference to the above space-group names. They are only 
 intended as comments.
;
_shelx_estimated_absorpt_t_min 0.848
_shelx_estimated_absorpt_t_max 0.952

loop_
_space_group_symop_operation_xyz
'x, y, z'
'-x, -y, -z'

loop_
_atom_site_label
_atom_site_type_symbol
_atom_site_fract_x
_atom_site_fract_y
_atom_site_fract_z
_atom_site_U_iso_or_equiv
_atom_site_adp_type
_atom_site_occupancy
_atom_site_site_symmetry_order
_atom_site_calc_flag
_atom_site_refinement_flags_posn
_atom_site_refinement_flags_adp
_atom_site_refinement_flags_occupancy
_atom_site_disorder_assembly
_atom_site_disorder_group
Si1 Si 0.56372(5) 0.74103(4) 0.43333(2) 0.02454(11) Uani 1 1 d . . . . .
Mg1 Mg 0.83332(5) 0.35065(4) 0.19771(2) 0.02186(13) Uani 1 1 d . . . . .
O1 O 0.86442(12) 0.25176(9) 0.11747(5) 0.0260(3) Uani 1 1 d . . . . .
N1 N 0.79903(13) 0.45219(11) 0.27962(6) 0.0211(3) Uani 1 1 d . . . . .
C1 C 0.9852(2) 0.22267(17) 0.06889(9) 0.0358(4) Uani 1 1 d . . . . .
H1A H 1.065438 0.176680 0.084688 0.043 Uiso 1 1 calc R U . . .
H1B H 1.001857 0.291197 0.052740 0.043 Uiso 1 1 calc R U . . .
B1 B 0.47038(19) 0.65689(15) 0.26482(8) 0.0221(4) Uani 1 1 d . . . . .
Si2 Si 0.59932(5) 0.87775(4) 0.15239(2) 0.02734(12) Uani 1 1 d . . . . .
N2 N 0.63641(13) 0.61482(11) 0.33324(6) 0.0225(3) Uani 1 1 d . . . . .
C2 C 0.9583(2) 0.15658(16) 0.01864(9) 0.0350(4) Uani 1 1 d . . . . .
H2A H 1.023428 0.079332 0.012884 0.042 Uiso 1 1 calc R U . . .
H2B H 0.966215 0.193286 -0.020808 0.042 Uiso 1 1 calc R U . . .
B2 B 0.20844(19) 0.80209(15) 0.24685(9) 0.0236(4) Uani 1 1 d . . . . .
H2 H 0.151389 0.797382 0.294135 0.028 Uiso 1 1 calc R U . . .
N3 N 1.03233(15) 0.26037(12) 0.21292(7) 0.0279(3) Uani 1 1 d . . . . .
C3 C 0.81341(19) 0.15560(16) 0.04112(8) 0.0325(4) Uani 1 1 d . . . . .
H3A H 0.747362 0.216454 0.023883 0.039 Uiso 1 1 calc R U . . .
H3B H 0.804771 0.082857 0.030281 0.039 Uiso 1 1 calc R U . . .
B3 B 0.1605(2) 0.93139(16) 0.21091(9) 0.0261(4) Uani 1 1 d . . . . .
H3 H 0.077432 1.003417 0.237792 0.031 Uiso 1 1 calc R U . . .
N4 N 0.63349(13) 0.46495(11) 0.19935(6) 0.0212(3) Uani 1 1 d . . . . .
C4 C 0.79439(19) 0.17421(15) 0.10944(8) 0.0301(4) Uani 1 1 d . . . . .
H4A H 0.697013 0.206233 0.128348 0.036 Uiso 1 1 calc R U . . .
H4B H 0.833674 0.102910 0.128374 0.036 Uiso 1 1 calc R U . . .
B4 B 0.1349(2) 0.81148(16) 0.18013(9) 0.0251(4) Uani 1 1 d . . . . .
H4 H 0.032253 0.803249 0.183375 0.030 Uiso 1 1 calc R U . . .
N5 N 0.93387(14) 0.45635(12) 0.14199(6) 0.0262(3) Uani 1 1 d . . . . .
C5 C 0.68684(16) 0.53620(13) 0.28585(7) 0.0210(3) Uani 1 1 d . . . . .
B5 B 0.1818(2) 0.90599(16) 0.12950(9) 0.0269(4) Uani 1 1 d . . . . .
H5 H 0.108981 0.956553 0.101470 0.032 Uiso 1 1 calc R U . . .
N6 N 0.77986(16) 0.20870(13) 0.24435(7) 0.0303(3) Uani 1 1 d . . . . .
C6 C 0.59194(16) 0.54804(13) 0.24162(7) 0.0206(3) Uani 1 1 d . . . . .
B6 B 0.2915(2) 0.96140(16) 0.15944(9) 0.0266(4) Uani 1 1 d . . . . .
H6 H 0.288187 1.050233 0.153288 0.032 Uiso 1 1 calc R U . . .
N7 N 0.45851(14) 0.75887(11) 0.37616(6) 0.0231(3) Uani 1 1 d . . . . .
C7 C 0.51332(16) 0.68433(13) 0.32655(7) 0.0219(3) Uani 1 1 d . . . . .
C48 C 0.43289(17) 0.85629(13) 0.15909(7) 0.0235(3) Uani 1 1 d . . . . .
C8 C 1.11210(18) 0.22337(14) 0.24141(8) 0.0276(4) Uani 1 1 d . . . . .
B8 B 0.3594(2) 0.85429(16) 0.09997(9) 0.0269(4) Uani 1 1 d . . . . .
H8 H 0.403977 0.866629 0.051600 0.032 Uiso 1 1 calc R U . . .
C9 C 1.2113(2) 0.17766(15) 0.27928(9) 0.0343(4) Uani 1 1 d . . . . .
H9A H 1.300854 0.175665 0.256913 0.051 Uiso 1 1 calc R U . . .
H9B H 1.213413 0.101531 0.289309 0.051 Uiso 1 1 calc R U . . .
H9C H 1.186862 0.224820 0.317260 0.051 Uiso 1 1 calc R U . . .
B9 B 0.2702(2) 0.75801(16) 0.11499(9) 0.0248(4) Uani 1 1 d . . . . .
H9 H 0.263653 0.708493 0.074891 0.030 Uiso 1 1 calc R U . . .
C10 C 0.54561(16) 0.43909(13) 0.16511(7) 0.0217(3) Uani 1 1 d . . . . .
B10 B 0.27853(19) 0.69224(16) 0.18572(9) 0.0231(4) Uani 1 1 d . . . . .
H10 H 0.274346 0.604867 0.187279 0.028 Uiso 1 1 calc R U . . .
C11 C 0.57337(16) 0.43481(13) 0.10058(8) 0.0238(3) Uani 1 1 d . . . . .
B11 B 0.32987(19) 0.87839(15) 0.22814(9) 0.0238(4) Uani 1 1 d . . . . .
H11 H 0.375369 0.908216 0.263229 0.029 Uiso 1 1 calc R U . . .
C12 C 0.49888(17) 0.39071(14) 0.06904(8) 0.0270(4) Uani 1 1 d . . . . .
H12 H 0.516825 0.388782 0.025433 0.032 Uiso 1 1 calc R U . . .
B12 B 0.42437(19) 0.72996(16) 0.14535(9) 0.0239(4) Uani 1 1 d . . . . .
H12A H 0.528037 0.667861 0.129369 0.029 Uiso 1 1 calc R U . . .
C13 C 0.39931(18) 0.34948(14) 0.09923(8) 0.0287(4) Uani 1 1 d . . . . .
C14 C 0.37228(17) 0.35620(14) 0.16311(8) 0.0275(4) Uani 1 1 d . . . . .
H14 H 0.302766 0.330160 0.184477 0.033 Uiso 1 1 calc R U . . .
C15 C 0.44342(17) 0.39967(13) 0.19680(8) 0.0241(3) Uani 1 1 d . . . . .
C16 C 0.99276(18) 0.51382(15) 0.12221(8) 0.0274(4) Uani 1 1 d . . . . .
C17 C 1.0689(2) 0.58653(17) 0.09849(9) 0.0389(5) Uani 1 1 d . . . . .
H17A H 1.062999 0.599266 0.055404 0.058 Uiso 1 1 calc R U . . .
H17B H 1.163970 0.551292 0.101498 0.058 Uiso 1 1 calc R U . . .
H17C H 1.031478 0.658307 0.122518 0.058 Uiso 1 1 calc R U . . .
C18 C 0.7853(2) 0.12293(16) 0.26290(9) 0.0336(4) Uani 1 1 d . . . . .
C19 C 0.7935(3) 0.01336(18) 0.28657(11) 0.0476(5) Uani 1 1 d . . . . .
H19A H 0.803013 -0.039421 0.252651 0.071 Uiso 1 1 calc R U . . .
H19B H 0.710876 0.019703 0.316781 0.071 Uiso 1 1 calc R U . . .
H19C H 0.872145 -0.013817 0.306192 0.071 Uiso 1 1 calc R U . . .
C20 C 0.87474(16) 0.43737(13) 0.32794(7) 0.0231(3) Uani 1 1 d . . . . .
C21 C 0.84273(18) 0.37468(14) 0.37777(8) 0.0267(4) Uani 1 1 d . . . . .
C22 C 0.92503(19) 0.34969(15) 0.42121(8) 0.0305(4) Uani 1 1 d . . . . .
H22 H 0.904909 0.306080 0.454417 0.037 Uiso 1 1 calc R U . . .
C23 C 1.03499(19) 0.38630(15) 0.41756(8) 0.0321(4) Uani 1 1 d . . . . .
C24 C 1.06040(18) 0.45259(15) 0.36954(8) 0.0302(4) Uani 1 1 d . . . . .
H24 H 1.133505 0.480853 0.367365 0.036 Uiso 1 1 calc R U . . .
C25 C 0.98176(17) 0.47899(14) 0.32434(8) 0.0262(4) Uani 1 1 d . . . . .
C26 C 0.36673(16) 0.72404(13) 0.23090(7) 0.0226(3) Uani 1 1 d . . . . .
C27 C 0.59473(19) 0.60370(15) 0.46956(8) 0.0308(4) Uani 1 1 d . . . . .
H27A H 0.526543 0.570751 0.463015 0.046 Uiso 1 1 calc R U . . .
H27B H 0.588758 0.614990 0.513720 0.046 Uiso 1 1 calc R U . . .
H27C H 0.685184 0.553141 0.450979 0.046 Uiso 1 1 calc R U . . .
C28 C 0.68334(17) 0.47351(14) 0.06419(8) 0.0273(4) Uani 1 1 d . . . . .
H28A H 0.756563 0.408806 0.042437 0.041 Uiso 1 1 calc R U . . .
H28B H 0.718892 0.510737 0.092079 0.041 Uiso 1 1 calc R U . . .
H28C H 0.646137 0.526188 0.034375 0.041 Uiso 1 1 calc R U . . .
C29 C 0.3260(2) 0.29542(17) 0.06415(10) 0.0400(5) Uani 1 1 d . . . . .
H29A H 0.284468 0.347557 0.035061 0.060 Uiso 1 1 calc R U . . .
H29B H 0.255502 0.276518 0.092935 0.060 Uiso 1 1 calc R U . . .
H29C H 0.390555 0.227067 0.041645 0.060 Uiso 1 1 calc R U . . .
C30 C 0.41117(19) 0.40119(16) 0.26588(8) 0.0316(4) Uani 1 1 d . . . . .
H30A H 0.350103 0.357978 0.278806 0.047 Uiso 1 1 calc R U . . .
H30B H 0.367349 0.478688 0.282657 0.047 Uiso 1 1 calc R U . . .
H30C H 0.495095 0.367908 0.281130 0.047 Uiso 1 1 calc R U . . .
C31 C 0.71836(19) 0.33948(15) 0.38596(8) 0.0317(4) Uani 1 1 d . . . . .
H31A H 0.639985 0.404008 0.381514 0.048 Uiso 1 1 calc R U . . .
H31B H 0.701986 0.311201 0.426928 0.048 Uiso 1 1 calc R U . . .
H31C H 0.732307 0.280359 0.354743 0.048 Uiso 1 1 calc R U . . .
C32 C 1.1239(2) 0.35692(19) 0.46481(9) 0.0440(5) Uani 1 1 d . . . . .
H32A H 1.162791 0.275312 0.465242 0.066 Uiso 1 1 calc R U . . .
H32B H 1.069546 0.387284 0.505458 0.066 Uiso 1 1 calc R U . . .
H32C H 1.196968 0.389117 0.454367 0.066 Uiso 1 1 calc R U . . .
C33 C 1.0133(2) 0.55207(16) 0.27375(9) 0.0333(4) Uani 1 1 d . . . . .
H33A H 1.067558 0.504950 0.237011 0.050 Uiso 1 1 calc R U . . .
H33B H 1.064289 0.596486 0.287048 0.050 Uiso 1 1 calc R U . . .
H33C H 0.928637 0.602333 0.264259 0.050 Uiso 1 1 calc R U . . .
C34 C 0.6971(3) 0.8514(3) 0.07256(10) 0.0607(7) Uani 1 1 d . . . . .
H34A H 0.714989 0.773537 0.058897 0.091 Uiso 1 1 calc R U . . .
H34B H 0.783121 0.865075 0.070788 0.091 Uiso 1 1 calc R U . . .
H34C H 0.644888 0.901766 0.045703 0.091 Uiso 1 1 calc R U . . .
C35 C 0.31944(17) 0.83057(14) 0.38857(7) 0.0237(3) Uani 1 1 d . . . . .
C36 C 0.21619(17) 0.78368(14) 0.40414(8) 0.0263(4) Uani 1 1 d . . . . .
C37 C 0.08200(18) 0.85521(15) 0.41735(8) 0.0300(4) Uani 1 1 d . . . . .
H37 H 0.011100 0.823941 0.426844 0.036 Uiso 1 1 calc R U . . .
C38 C 0.04973(18) 0.97025(16) 0.41697(8) 0.0323(4) Uani 1 1 d . . . . .
C39 C 0.15451(19) 1.01495(15) 0.40436(8) 0.0306(4) Uani 1 1 d . . . . .
H39 H 0.133205 1.094017 0.405851 0.037 Uiso 1 1 calc R U . . .
C40 C 0.28987(18) 0.94739(14) 0.38959(8) 0.0259(4) Uani 1 1 d . . . . .
C41 C 0.45908(19) 0.84416(15) 0.49875(8) 0.0317(4) Uani 1 1 d . . . . .
H41A H 0.442173 0.920490 0.484956 0.047 Uiso 1 1 calc R U . . .
H41B H 0.507899 0.834616 0.532650 0.047 Uiso 1 1 calc R U . . .
H41C H 0.372578 0.831172 0.512761 0.047 Uiso 1 1 calc R U . . .
C42 C 0.72048(19) 0.77702(16) 0.40322(9) 0.0334(4) Uani 1 1 d . . . . .
H42A H 0.799414 0.708583 0.396969 0.050 Uiso 1 1 calc R U . . .
H42B H 0.730995 0.828846 0.432870 0.050 Uiso 1 1 calc R U . . .
H42C H 0.713119 0.812477 0.364052 0.050 Uiso 1 1 calc R U . . .
C43 C 0.5722(2) 1.02529(17) 0.17783(11) 0.0435(5) Uani 1 1 d . . . . .
H43A H 0.660002 1.036368 0.174777 0.065 Uiso 1 1 calc R U . . .
H43B H 0.522689 1.040121 0.220522 0.065 Uiso 1 1 calc R U . . .
H43C H 0.519564 1.076779 0.151543 0.065 Uiso 1 1 calc R U . . .
C44 C 0.70451(19) 0.78305(16) 0.20208(10) 0.0379(4) Uani 1 1 d . . . . .
H44A H 0.718118 0.704981 0.190408 0.057 Uiso 1 1 calc R U . . .
H44B H 0.658097 0.799881 0.245162 0.057 Uiso 1 1 calc R U . . .
H44C H 0.792518 0.794600 0.196749 0.057 Uiso 1 1 calc R U . . .
C45 C 0.24579(19) 0.65923(15) 0.40492(9) 0.0325(4) Uani 1 1 d . . . . .
H45A H 0.271707 0.626858 0.362653 0.049 Uiso 1 1 calc R U . . .
H45B H 0.164809 0.643338 0.426045 0.049 Uiso 1 1 calc R U . . .
H45C H 0.320154 0.626283 0.426553 0.049 Uiso 1 1 calc R U . . .
C46 C -0.0958(2) 1.04590(18) 0.43039(9) 0.0403(5) Uani 1 1 d . . . . .
H46A H -0.110886 1.099544 0.398239 0.061 Uiso 1 1 calc R U . . .
H46B H -0.115520 1.086527 0.470266 0.061 Uiso 1 1 calc R U . . .
H46C H -0.155494 1.000790 0.431409 0.061 Uiso 1 1 calc R U . . .
C47 C 0.39978(19) 0.99972(14) 0.37357(8) 0.0300(4) Uani 1 1 d . . . . .
H47A H 0.446355 0.978393 0.330777 0.045 Uiso 1 1 calc R U . . .
H47B H 0.464895 0.973350 0.400646 0.045 Uiso 1 1 calc R U . . .
H47C H 0.359509 1.081420 0.378881 0.045 Uiso 1 1 calc R U . . .

loop_
_atom_site_aniso_label
_atom_site_aniso_U_11
_atom_site_aniso_U_22
_atom_site_aniso_U_33
_atom_site_aniso_U_23
_atom_site_aniso_U_13
_atom_site_aniso_U_12
Si1 0.0255(2) 0.0239(2) 0.0235(2) -0.00080(17) -0.00701(18) -0.00597(18)
Mg1 0.0211(3) 0.0186(3) 0.0232(3) -0.0013(2) -0.0041(2) -0.0029(2)
O1 0.0258(6) 0.0240(6) 0.0260(6) -0.0042(5) -0.0018(5) -0.0070(5)
N1 0.0196(7) 0.0201(6) 0.0212(7) 0.0005(5) -0.0045(5) -0.0033(5)
C1 0.0316(10) 0.0364(10) 0.0342(10) -0.0094(8) 0.0031(8) -0.0093(8)
B1 0.0219(9) 0.0197(9) 0.0234(9) -0.0023(7) -0.0041(7) -0.0051(7)
Si2 0.0272(2) 0.0273(2) 0.0293(2) 0.00048(19) -0.00513(19) -0.0115(2)
N2 0.0217(7) 0.0203(7) 0.0232(7) -0.0018(5) -0.0050(5) -0.0035(5)
C2 0.0373(10) 0.0320(10) 0.0316(10) -0.0047(8) -0.0026(8) -0.0083(8)
B2 0.0215(9) 0.0208(9) 0.0268(9) -0.0017(7) -0.0057(7) -0.0039(7)
N3 0.0253(7) 0.0231(7) 0.0317(8) -0.0024(6) -0.0064(6) -0.0025(6)
C3 0.0347(10) 0.0283(9) 0.0318(9) -0.0043(7) -0.0067(8) -0.0064(8)
B3 0.0237(9) 0.0203(9) 0.0311(10) -0.0016(7) -0.0082(8) -0.0012(7)
N4 0.0210(7) 0.0187(6) 0.0225(7) -0.0008(5) -0.0048(5) -0.0044(5)
C4 0.0304(9) 0.0247(8) 0.0348(10) -0.0039(7) -0.0072(8) -0.0082(7)
B4 0.0235(9) 0.0224(9) 0.0279(9) -0.0003(7) -0.0086(8) -0.0034(8)
N5 0.0255(7) 0.0257(7) 0.0260(7) -0.0014(6) -0.0047(6) -0.0066(6)
C5 0.0215(8) 0.0191(7) 0.0217(8) 0.0008(6) -0.0032(6) -0.0065(6)
B5 0.0285(10) 0.0222(9) 0.0295(10) 0.0019(8) -0.0118(8) -0.0042(8)
N6 0.0344(8) 0.0280(8) 0.0281(8) -0.0012(6) -0.0050(6) -0.0105(7)
C6 0.0203(8) 0.0203(8) 0.0210(8) 0.0012(6) -0.0049(6) -0.0060(6)
B6 0.0294(10) 0.0197(9) 0.0294(10) 0.0014(7) -0.0096(8) -0.0042(8)
N7 0.0219(7) 0.0197(7) 0.0251(7) -0.0032(5) -0.0041(5) -0.0033(6)
C7 0.0230(8) 0.0181(7) 0.0236(8) -0.0001(6) -0.0033(6) -0.0063(6)
C48 0.0255(8) 0.0189(8) 0.0245(8) 0.0005(6) -0.0065(7) -0.0042(7)
C8 0.0289(9) 0.0195(8) 0.0306(9) -0.0036(7) -0.0042(7) -0.0035(7)
B8 0.0313(10) 0.0236(9) 0.0268(10) 0.0017(8) -0.0099(8) -0.0080(8)
C9 0.0413(11) 0.0243(9) 0.0374(10) 0.0014(7) -0.0182(8) -0.0050(8)
B9 0.0268(10) 0.0228(9) 0.0249(9) 0.0000(7) -0.0080(8) -0.0066(8)
C10 0.0205(8) 0.0160(7) 0.0263(8) -0.0028(6) -0.0074(6) -0.0011(6)
B10 0.0218(9) 0.0214(9) 0.0250(9) -0.0014(7) -0.0059(7) -0.0051(7)
C11 0.0216(8) 0.0185(8) 0.0272(8) -0.0012(6) -0.0055(7) -0.0006(6)
B11 0.0237(9) 0.0200(9) 0.0259(9) -0.0015(7) -0.0066(7) -0.0039(7)
C12 0.0281(9) 0.0250(8) 0.0241(8) -0.0030(7) -0.0089(7) -0.0013(7)
B12 0.0238(9) 0.0220(9) 0.0246(9) -0.0008(7) -0.0047(7) -0.0060(8)
C13 0.0276(9) 0.0220(8) 0.0360(9) -0.0047(7) -0.0131(7) -0.0037(7)
C14 0.0242(8) 0.0221(8) 0.0353(9) -0.0021(7) -0.0051(7) -0.0069(7)
C15 0.0234(8) 0.0184(8) 0.0273(8) -0.0019(6) -0.0044(7) -0.0029(6)
C16 0.0286(9) 0.0272(9) 0.0245(8) -0.0025(7) -0.0060(7) -0.0062(8)
C17 0.0441(11) 0.0381(11) 0.0390(11) 0.0014(8) -0.0041(9) -0.0218(9)
C18 0.0400(11) 0.0330(10) 0.0305(9) 0.0005(8) -0.0084(8) -0.0149(8)
C19 0.0652(15) 0.0385(11) 0.0501(13) 0.0134(10) -0.0204(11) -0.0271(11)
C20 0.0226(8) 0.0201(8) 0.0211(8) -0.0048(6) -0.0045(6) 0.0007(6)
C21 0.0306(9) 0.0210(8) 0.0234(8) -0.0025(6) -0.0051(7) -0.0016(7)
C22 0.0365(10) 0.0262(9) 0.0231(8) -0.0014(7) -0.0067(7) -0.0021(8)
C23 0.0320(10) 0.0302(9) 0.0261(9) -0.0061(7) -0.0098(7) 0.0031(8)
C24 0.0239(9) 0.0330(9) 0.0306(9) -0.0091(7) -0.0061(7) -0.0046(7)
C25 0.0232(8) 0.0262(8) 0.0251(8) -0.0056(7) -0.0040(7) -0.0028(7)
C26 0.0225(8) 0.0191(8) 0.0245(8) -0.0028(6) -0.0032(6) -0.0054(6)
C27 0.0333(10) 0.0291(9) 0.0270(9) 0.0017(7) -0.0065(7) -0.0061(8)
C28 0.0279(9) 0.0258(8) 0.0240(8) 0.0008(7) -0.0043(7) -0.0034(7)
C29 0.0405(11) 0.0380(11) 0.0457(11) -0.0071(9) -0.0170(9) -0.0137(9)
C30 0.0334(10) 0.0336(10) 0.0293(9) -0.0014(7) -0.0019(7) -0.0154(8)
C31 0.0370(10) 0.0301(9) 0.0272(9) 0.0026(7) -0.0033(8) -0.0118(8)
C32 0.0434(12) 0.0495(12) 0.0361(11) -0.0017(9) -0.0202(9) -0.0041(10)
C33 0.0339(10) 0.0372(10) 0.0335(10) 0.0023(8) -0.0084(8) -0.0171(8)
C34 0.0505(14) 0.106(2) 0.0371(12) -0.0096(13) 0.0021(10) -0.0468(15)
C35 0.0235(8) 0.0234(8) 0.0209(8) -0.0029(6) -0.0054(6) -0.0027(7)
C36 0.0276(9) 0.0270(9) 0.0223(8) -0.0040(7) -0.0057(7) -0.0058(7)
C37 0.0263(9) 0.0349(10) 0.0273(9) -0.0048(7) -0.0040(7) -0.0084(8)
C38 0.0275(9) 0.0345(10) 0.0270(9) -0.0051(7) -0.0053(7) 0.0005(8)
C39 0.0349(10) 0.0230(8) 0.0278(9) -0.0026(7) -0.0072(7) -0.0006(7)
C40 0.0289(9) 0.0235(8) 0.0225(8) -0.0025(6) -0.0067(7) -0.0038(7)
C41 0.0369(10) 0.0292(9) 0.0273(9) -0.0039(7) -0.0093(8) -0.0070(8)
C42 0.0316(10) 0.0376(10) 0.0338(10) 0.0014(8) -0.0104(8) -0.0131(8)
C43 0.0421(12) 0.0317(10) 0.0640(14) 0.0070(10) -0.0203(10) -0.0166(9)
C44 0.0280(10) 0.0326(10) 0.0557(13) 0.0062(9) -0.0120(9) -0.0116(8)
C45 0.0325(10) 0.0292(9) 0.0351(10) -0.0039(8) -0.0016(8) -0.0122(8)
C46 0.0306(10) 0.0418(11) 0.0375(11) -0.0069(9) -0.0065(8) 0.0032(9)
C47 0.0368(10) 0.0228(8) 0.0308(9) -0.0004(7) -0.0106(8) -0.0081(7)

loop_
_atom_type_symbol
_atom_type_description
_atom_type_scat_dispersion_real
_atom_type_scat_dispersion_imag
_atom_type_scat_source
C C 0.0181 0.0091 'International Tables Vol C Tables 4.2.6.8 and 6.1.1.4'
H H 0.0000 0.0000 'International Tables Vol C Tables 4.2.6.8 and 6.1.1.4'
B B 0.0090 0.0039 'International Tables Vol C Tables 4.2.6.8 and 6.1.1.4'
N N 0.0311 0.0180 'International Tables Vol C Tables 4.2.6.8 and 6.1.1.4'
O O 0.0492 0.0322 'International Tables Vol C Tables 4.2.6.8 and 6.1.1.4'
Mg Mg 0.1719 0.1771 'International Tables Vol C Tables 4.2.6.8 and 6.1.1.4'
Si Si 0.2541 0.3302 'International Tables Vol C Tables 4.2.6.8 and 6.1.1.4'

loop_
_exptl_crystal_face_index_h
_exptl_crystal_face_index_k
_exptl_crystal_face_index_l
_exptl_crystal_face_perp_dist
-1 -1 0 0.0784
0 -1 -1 0.0446
0 1 1 0.0205
1 0 -1 0.0708
1 -1 -1 0.0566
-1 1 1 0.0537
0 1 0 0.0358
0 -1 0 0.0480
1 -1 0 0.0601
1 0 0 0.0727
-1 0 0 0.0753
1 -1 1 0.0586
-1 1 -1 0.0595
0 -1 1 0.0400
1 0 1 0.0672
-1 0 -1 0.0763
1 1 -1 0.0727
-1 -1 1 0.0651
0 0 -1 0.0235
0 0 1 0.0302
1 1 1 0.0715
-1 -1 -1 0.0817

loop_
_geom_angle_atom_site_label_1
_geom_angle_atom_site_label_2
_geom_angle_atom_site_label_3
_geom_angle
_geom_angle_site_symmetry_1
_geom_angle_site_symmetry_3
_geom_angle_publ_flag
N7 Si1 C27 113.67(8) . . ?
N7 Si1 C42 111.26(8) . . ?
C27 Si1 C42 114.36(9) . . ?
N7 Si1 C41 105.52(7) . . ?
C27 Si1 C41 103.02(8) . . ?
C42 Si1 C41 108.11(9) . . ?
O1 Mg1 N1 179.31(5) . . ?
O1 Mg1 N4 100.93(5) . . ?
N1 Mg1 N4 78.42(5) . . ?
O1 Mg1 N3 91.83(5) . . ?
N1 Mg1 N3 88.82(6) . . ?
N4 Mg1 N3 167.12(6) . . ?
O1 Mg1 N5 88.18(5) . . ?
N1 Mg1 N5 92.09(5) . . ?
N4 Mg1 N5 93.88(5) . . ?
N3 Mg1 N5 84.73(6) . . ?
O1 Mg1 N6 83.59(5) . . ?
N1 Mg1 N6 96.28(6) . . ?
N4 Mg1 N6 99.39(6) . . ?
N3 Mg1 N6 83.62(6) . . ?
N5 Mg1 N6 165.49(6) . . ?
C4 O1 C1 106.76(13) . . ?
C4 O1 Mg1 125.52(10) . . ?
C1 O1 Mg1 125.14(10) . . ?
C5 N1 C20 117.98(13) . . ?
C5 N1 Mg1 111.54(11) . . ?
C20 N1 Mg1 130.37(10) . . ?
O1 C1 C2 106.35(15) . . ?
O1 C1 H1A 110.5 . . ?
C2 C1 H1A 110.5 . . ?
O1 C1 H1B 110.5 . . ?
C2 C1 H1B 110.5 . . ?
H1A C1 H1B 108.6 . . ?
C26 B1 C6 128.14(15) . . ?
C26 B1 C7 131.96(15) . . ?
C6 B1 C7 98.63(13) . . ?
C34 Si2 C48 111.95(9) . . ?
C34 Si2 C44 107.92(12) . . ?
C48 Si2 C44 111.22(8) . . ?
C34 Si2 C43 108.32(12) . . ?
C48 Si2 C43 109.46(9) . . ?
C44 Si2 C43 107.84(10) . . ?
C7 N2 C5 109.14(13) . . ?
C1 C2 C3 105.24(15) . . ?
C1 C2 H2A 110.7 . . ?
C3 C2 H2A 110.7 . . ?
C1 C2 H2B 110.7 . . ?
C3 C2 H2B 110.7 . . ?
H2A C2 H2B 108.8 . . ?
C26 B2 B3 117.96(14) . . ?
C26 B2 B4 110.30(13) . . ?
B3 B2 B4 60.18(11) . . ?
C26 B2 B10 56.29(10) . . ?
B3 B2 B10 106.77(13) . . ?
B4 B2 B10 59.44(10) . . ?
C26 B2 B11 64.84(10) . . ?
B3 B2 B11 60.58(11) . . ?
B4 B2 B11 104.05(13) . . ?
B10 B2 B11 99.69(12) . . ?
C26 B2 H2 116.3 . . ?
B3 B2 H2 117.9 . . ?
B4 B2 H2 122.6 . . ?
B10 B2 H2 127.6 . . ?
B11 B2 H2 124.9 . . ?
C8 N3 Mg1 155.68(14) . . ?
C4 C3 C2 102.10(15) . . ?
C4 C3 H3A 111.3 . . ?
C2 C3 H3A 111.3 . . ?
C4 C3 H3B 111.3 . . ?
C2 C3 H3B 111.3 . . ?
H3A C3 H3B 109.2 . . ?
B6 B3 B2 115.97(14) . . ?
B6 B3 B4 108.51(14) . . ?
B2 B3 B4 60.29(11) . . ?
B6 B3 B5 59.58(11) . . ?
B2 B3 B5 110.00(13) . . ?
B4 B3 B5 58.67(11) . . ?
B6 B3 B11 63.06(11) . . ?
B2 B3 B11 61.31(10) . . ?
B4 B3 B11 104.66(13) . . ?
B5 B3 B11 106.01(13) . . ?
B6 B3 H3 117.8 . . ?
B2 B3 H3 117.6 . . ?
B4 B3 H3 124.1 . . ?
B5 B3 H3 123.1 . . ?
B11 B3 H3 123.0 . . ?
C6 N4 C10 123.19(13) . . ?
C6 N4 Mg1 114.84(11) . . ?
C10 N4 Mg1 120.92(10) . . ?
O1 C4 C3 105.20(14) . . ?
O1 C4 H4A 110.7 . . ?
C3 C4 H4A 110.7 . . ?
O1 C4 H4B 110.7 . . ?
C3 C4 H4B 110.7 . . ?
H4A C4 H4B 108.8 . . ?
B5 B4 B3 60.91(11) . . ?
B5 B4 B10 111.00(14) . . ?
B3 B4 B10 107.51(13) . . ?
B5 B4 B2 111.25(14) . . ?
B3 B4 B2 59.53(11) . . ?
B10 B4 B2 61.03(10) . . ?
B5 B4 B9 60.93(11) . . ?
B3 B4 B9 105.98(14) . . ?
B10 B4 B9 59.37(10) . . ?
B2 B4 B9 107.72(13) . . ?
B5 B4 H4 118.8 . . ?
B3 B4 H4 123.1 . . ?
B10 B4 H4 120.9 . . ?
B2 B4 H4 120.7 . . ?
B9 B4 H4 123.0 . . ?
C16 N5 Mg1 168.26(14) . . ?
N1 C5 N2 125.68(15) . . ?
N1 C5 C6 120.98(14) . . ?
N2 C5 C6 113.11(13) . . ?
B4 B5 B6 109.75(14) . . ?
B4 B5 B8 109.80(13) . . ?
B6 B5 B8 59.83(11) . . ?
B4 B5 B3 60.42(11) . . ?
B6 B5 B3 59.34(11) . . ?
B8 B5 B3 106.52(13) . . ?
B4 B5 B9 60.53(11) . . ?
B6 B5 B9 106.12(13) . . ?
B8 B5 B9 59.07(11) . . ?
B3 B5 B9 105.31(13) . . ?
B4 B5 H5 119.6 . . ?
B6 B5 H5 121.8 . . ?
B8 B5 H5 121.7 . . ?
B3 B5 H5 123.3 . . ?
B9 B5 H5 123.6 . . ?
C18 N6 Mg1 163.34(15) . . ?
N4 C6 C5 113.38(13) . . ?
N4 C6 B1 141.18(15) . . ?
C5 C6 B1 105.37(13) . . ?
C48 B6 B3 107.38(13) . . ?
C48 B6 B8 57.81(10) . . ?
B3 B6 B8 108.24(14) . . ?
C48 B6 B5 106.76(13) . . ?
B3 B6 B5 61.08(11) . . ?
B8 B6 B5 60.29(11) . . ?
C48 B6 B11 56.14(10) . . ?
B3 B6 B11 59.94(11) . . ?
B8 B6 B11 100.84(12) . . ?
B5 B6 B11 104.80(13) . . ?
C48 B6 H6 123.4 . . ?
B3 B6 H6 120.2 . . ?
B8 B6 H6 124.0 . . ?
B5 B6 H6 121.7 . . ?
B11 B6 H6 126.3 . . ?
C7 N7 C35 122.93(14) . . ?
C7 N7 Si1 114.39(11) . . ?
C35 N7 Si1 121.57(11) . . ?
N2 C7 N7 109.26(14) . . ?
N2 C7 B1 113.42(13) . . ?
N7 C7 B1 137.32(15) . . ?
B6 C48 B8 64.68(11) . . ?
B6 C48 B12 115.03(14) . . ?
B8 C48 B12 68.54(11) . . ?
B6 C48 B11 68.77(11) . . ?
B8 C48 B11 115.24(14) . . ?
B12 C48 B11 94.98(12) . . ?
B6 C48 Si2 122.18(12) . . ?
B8 C48 Si2 123.76(12) . . ?
B12 C48 Si2 120.66(11) . . ?
B11 C48 Si2 118.40(11) . . ?
N3 C8 C9 178.4(2) . . ?
C48 B8 B9 107.05(14) . . ?
C48 B8 B6 57.51(10) . . ?
B9 B8 B6 107.72(14) . . ?
C48 B8 B5 106.17(14) . . ?
B9 B8 B5 61.08(11) . . ?
B6 B8 B5 59.87(11) . . ?
C48 B8 B12 55.87(10) . . ?
B9 B8 B12 60.07(11) . . ?
B6 B8 B12 100.34(13) . . ?
B5 B8 B12 104.73(13) . . ?
C48 B8 H8 123.8 . . ?
B9 B8 H8 120.3 . . ?
B6 B8 H8 124.5 . . ?
B5 B8 H8 121.9 . . ?
B12 B8 H8 126.3 . . ?
C8 C9 H9A 109.5 . . ?
C8 C9 H9B 109.5 . . ?
H9A C9 H9B 109.5 . . ?
C8 C9 H9C 109.5 . . ?
H9A C9 H9C 109.5 . . ?
H9B C9 H9C 109.5 . . ?
B8 B9 B10 115.99(14) . . ?
B8 B9 B4 108.80(13) . . ?
B10 B9 B4 60.20(10) . . ?
B8 B9 B5 59.85(11) . . ?
B10 B9 B5 109.69(13) . . ?
B4 B9 B5 58.54(11) . . ?
B8 B9 B12 62.83(11) . . ?
B10 B9 B12 61.51(11) . . ?
B4 B9 B12 104.84(13) . . ?
B5 B9 B12 105.86(13) . . ?
B8 B9 H9 117.7 . . ?
B10 B9 H9 117.7 . . ?
B4 B9 H9 123.9 . . ?
B5 B9 H9 123.2 . . ?
B12 B9 H9 123.0 . . ?
C11 C10 C15 119.96(15) . . ?
C11 C10 N4 121.08(15) . . ?
C15 C10 N4 118.12(14) . . ?
C26 B10 B9 118.49(14) . . ?
C26 B10 B4 110.00(13) . . ?
B9 B10 B4 60.43(11) . . ?
C26 B10 B2 55.86(10) . . ?
B9 B10 B2 107.37(13) . . ?
B4 B10 B2 59.53(10) . . ?
C26 B10 B12 65.67(11) . . ?
B9 B10 B12 60.51(11) . . ?
B4 B10 B12 104.28(13) . . ?
B2 B10 B12 100.41(12) . . ?
C26 B10 H10 116.2 . . ?
B9 B10 H10 117.6 . . ?
B4 B10 H10 122.7 . . ?
B2 B10 H10 127.4 . . ?
B12 B10 H10 124.4 . . ?
C12 C11 C10 118.95(16) . . ?
C12 C11 C28 118.71(15) . . ?
C10 C11 C28 122.33(15) . . ?
C48 B11 B3 103.96(13) . . ?
C48 B11 B2 119.92(13) . . ?
B3 B11 B2 58.11(10) . . ?
C48 B11 C26 88.57(11) . . ?
B3 B11 C26 104.54(12) . . ?
B2 B11 C26 52.08(9) . . ?
C48 B11 B6 55.09(10) . . ?
B3 B11 B6 57.00(10) . . ?
B2 B11 B6 108.01(13) . . ?
C26 B11 B6 124.82(13) . . ?
C48 B11 H11 110.8 . . ?
B3 B11 H11 130.9 . . ?
B2 B11 H11 123.6 . . ?
C26 B11 H11 109.8 . . ?
B6 B11 H11 120.8 . . ?
C13 C12 C11 122.16(16) . . ?
C13 C12 H12 118.9 . . ?
C11 C12 H12 118.9 . . ?
C48 B12 B9 104.27(13) . . ?
C48 B12 B10 119.59(13) . . ?
B9 B12 B10 57.98(10) . . ?
C48 B12 B8 55.59(10) . . ?
B9 B12 B8 57.10(10) . . ?
B10 B12 B8 108.01(13) . . ?
C48 B12 C26 87.97(11) . . ?
B9 B12 C26 104.17(12) . . ?
B10 B12 C26 51.90(9) . . ?
B8 B12 C26 124.63(13) . . ?
C48 B12 H12A 110.8 . . ?
B9 B12 H12A 130.8 . . ?
B10 B12 H12A 123.7 . . ?
B8 B12 H12A 120.6 . . ?
C26 B12 H12A 110.3 . . ?
C12 C13 C14 117.81(16) . . ?
C12 C13 C29 121.26(17) . . ?
C14 C13 C29 120.90(17) . . ?
C15 C14 C13 122.31(16) . . ?
C15 C14 H14 118.8 . . ?
C13 C14 H14 118.8 . . ?
C14 C15 C10 118.80(15) . . ?
C14 C15 C30 119.30(15) . . ?
C10 C15 C30 121.89(15) . . ?
N5 C16 C17 178.53(19) . . ?
C16 C17 H17A 109.5 . . ?
C16 C17 H17B 109.5 . . ?
H17A C17 H17B 109.5 . . ?
C16 C17 H17C 109.5 . . ?
H17A C17 H17C 109.5 . . ?
H17B C17 H17C 109.5 . . ?
N6 C18 C19 179.5(2) . . ?
C18 C19 H19A 109.5 . . ?
C18 C19 H19B 109.5 . . ?
H19A C19 H19B 109.5 . . ?
C18 C19 H19C 109.5 . . ?
H19A C19 H19C 109.5 . . ?
H19B C19 H19C 109.5 . . ?
C25 C20 C21 120.41(15) . . ?
C25 C20 N1 121.02(15) . . ?
C21 C20 N1 118.49(15) . . ?
C22 C21 C20 118.70(17) . . ?
C22 C21 C31 120.17(16) . . ?
C20 C21 C31 121.07(15) . . ?
C23 C22 C21 122.09(17) . . ?
C23 C22 H22 119.0 . . ?
C21 C22 H22 119.0 . . ?
C22 C23 C24 118.00(16) . . ?
C22 C23 C32 121.15(18) . . ?
C24 C23 C32 120.84(18) . . ?
C23 C24 C25 122.10(17) . . ?
C23 C24 H24 118.9 . . ?
C25 C24 H24 118.9 . . ?
C20 C25 C24 118.57(16) . . ?
C20 C25 C33 121.70(15) . . ?
C24 C25 C33 119.73(16) . . ?
B1 C26 B2 137.47(15) . . ?
B1 C26 B10 133.86(14) . . ?
B2 C26 B10 67.85(11) . . ?
B1 C26 B11 119.98(13) . . ?
B2 C26 B11 63.08(10) . . ?
B10 C26 B11 105.83(12) . . ?
B1 C26 B12 116.61(13) . . ?
B2 C26 B12 105.89(13) . . ?
B10 C26 B12 62.43(10) . . ?
B11 C26 B12 81.84(10) . . ?
Si1 C27 H27A 109.5 . . ?
Si1 C27 H27B 109.5 . . ?
H27A C27 H27B 109.5 . . ?
Si1 C27 H27C 109.5 . . ?
H27A C27 H27C 109.5 . . ?
H27B C27 H27C 109.5 . . ?
C11 C28 H28A 109.5 . . ?
C11 C28 H28B 109.5 . . ?
H28A C28 H28B 109.5 . . ?
C11 C28 H28C 109.5 . . ?
H28A C28 H28C 109.5 . . ?
H28B C28 H28C 109.5 . . ?
C13 C29 H29A 109.5 . . ?
C13 C29 H29B 109.5 . . ?
H29A C29 H29B 109.5 . . ?
C13 C29 H29C 109.5 . . ?
H29A C29 H29C 109.5 . . ?
H29B C29 H29C 109.5 . . ?
C15 C30 H30A 109.5 . . ?
C15 C30 H30B 109.5 . . ?
H30A C30 H30B 109.5 . . ?
C15 C30 H30C 109.5 . . ?
H30A C30 H30C 109.5 . . ?
H30B C30 H30C 109.5 . . ?
C21 C31 H31A 109.5 . . ?
C21 C31 H31B 109.5 . . ?
H31A C31 H31B 109.5 . . ?
C21 C31 H31C 109.5 . . ?
H31A C31 H31C 109.5 . . ?
H31B C31 H31C 109.5 . . ?
C23 C32 H32A 109.5 . . ?
C23 C32 H32B 109.5 . . ?
H32A C32 H32B 109.5 . . ?
C23 C32 H32C 109.5 . . ?
H32A C32 H32C 109.5 . . ?
H32B C32 H32C 109.5 . . ?
C25 C33 H33A 109.5 . . ?
C25 C33 H33B 109.5 . . ?
H33A C33 H33B 109.5 . . ?
C25 C33 H33C 109.5 . . ?
H33A C33 H33C 109.5 . . ?
H33B C33 H33C 109.5 . . ?
Si2 C34 H34A 109.5 . . ?
Si2 C34 H34B 109.5 . . ?
H34A C34 H34B 109.5 . . ?
Si2 C34 H34C 109.5 . . ?
H34A C34 H34C 109.5 . . ?
H34B C34 H34C 109.5 . . ?
C36 C35 C40 120.88(15) . . ?
C36 C35 N7 119.62(15) . . ?
C40 C35 N7 119.31(15) . . ?
C37 C36 C35 118.58(16) . . ?
C37 C36 C45 119.63(16) . . ?
C35 C36 C45 121.76(15) . . ?
C38 C37 C36 121.73(17) . . ?
C38 C37 H37 119.1 . . ?
C36 C37 H37 119.1 . . ?
C37 C38 C39 118.53(16) . . ?
C37 C38 C46 120.90(18) . . ?
C39 C38 C46 120.56(17) . . ?
C38 C39 C40 122.03(16) . . ?
C38 C39 H39 119.0 . . ?
C40 C39 H39 119.0 . . ?
C39 C40 C35 118.13(16) . . ?
C39 C40 C47 120.10(16) . . ?
C35 C40 C47 121.74(15) . . ?
Si1 C41 H41A 109.5 . . ?
Si1 C41 H41B 109.5 . . ?
H41A C41 H41B 109.5 . . ?
Si1 C41 H41C 109.5 . . ?
H41A C41 H41C 109.5 . . ?
H41B C41 H41C 109.5 . . ?
Si1 C42 H42A 109.5 . . ?
Si1 C42 H42B 109.5 . . ?
H42A C42 H42B 109.5 . . ?
Si1 C42 H42C 109.5 . . ?
H42A C42 H42C 109.5 . . ?
H42B C42 H42C 109.5 . . ?
Si2 C43 H43A 109.5 . . ?
Si2 C43 H43B 109.5 . . ?
H43A C43 H43B 109.5 . . ?
Si2 C43 H43C 109.5 . . ?
H43A C43 H43C 109.5 . . ?
H43B C43 H43C 109.5 . . ?
Si2 C44 H44A 109.5 . . ?
Si2 C44 H44B 109.5 . . ?
H44A C44 H44B 109.5 . . ?
Si2 C44 H44C 109.5 . . ?
H44A C44 H44C 109.5 . . ?
H44B C44 H44C 109.5 . . ?
C36 C45 H45A 109.5 . . ?
C36 C45 H45B 109.5 . . ?
H45A C45 H45B 109.5 . . ?
C36 C45 H45C 109.5 . . ?
H45A C45 H45C 109.5 . . ?
H45B C45 H45C 109.5 . . ?
C38 C46 H46A 109.5 . . ?
C38 C46 H46B 109.5 . . ?
H46A C46 H46B 109.5 . . ?
C38 C46 H46C 109.5 . . ?
H46A C46 H46C 109.5 . . ?
H46B C46 H46C 109.5 . . ?
C40 C47 H47A 109.5 . . ?
C40 C47 H47B 109.5 . . ?
H47A C47 H47B 109.5 . . ?
C40 C47 H47C 109.5 . . ?
H47A C47 H47C 109.5 . . ?
H47B C47 H47C 109.5 . . ?

loop_
_geom_bond_atom_site_label_1
_geom_bond_atom_site_label_2
_geom_bond_distance
_geom_bond_site_symmetry_2
_geom_bond_publ_flag
Si1 N7 1.8160(15) . ?
Si1 C27 1.8640(18) . ?
Si1 C42 1.8715(19) . ?
Si1 C41 1.8782(18) . ?
Mg1 O1 2.0977(12) . ?
Mg1 N1 2.1404(14) . ?
Mg1 N4 2.1439(14) . ?
Mg1 N3 2.1468(15) . ?
Mg1 N5 2.2033(16) . ?
Mg1 N6 2.2406(16) . ?
O1 C4 1.442(2) . ?
O1 C1 1.458(2) . ?
N1 C5 1.301(2) . ?
N1 C20 1.438(2) . ?
C1 C2 1.524(3) . ?
C1 H1A 0.9900 . ?
C1 H1B 0.9900 . ?
B1 C26 1.485(2) . ?
B1 C6 1.561(2) . ?
B1 C7 1.601(2) . ?
Si2 C34 1.849(2) . ?
Si2 C48 1.8573(18) . ?
Si2 C44 1.867(2) . ?
Si2 C43 1.868(2) . ?
N2 C7 1.356(2) . ?
N2 C5 1.357(2) . ?
C2 C3 1.533(3) . ?
C2 H2A 0.9900 . ?
C2 H2B 0.9900 . ?
B2 C26 1.625(2) . ?
B2 B3 1.778(3) . ?
B2 B4 1.791(3) . ?
B2 B10 1.818(3) . ?
B2 B11 1.837(3) . ?
B2 H2 1.1200 . ?
N3 C8 1.133(2) . ?
C3 C4 1.503(2) . ?
C3 H3A 0.9900 . ?
C3 H3B 0.9900 . ?
B3 B6 1.767(3) . ?
B3 B4 1.789(3) . ?
B3 B5 1.798(3) . ?
B3 B11 1.824(3) . ?
B3 H3 1.1200 . ?
N4 C6 1.319(2) . ?
N4 C10 1.428(2) . ?
C4 H4A 0.9900 . ?
C4 H4B 0.9900 . ?
B4 B5 1.758(3) . ?
B4 B10 1.790(3) . ?
B4 B9 1.794(3) . ?
B4 H4 1.1200 . ?
N5 C16 1.140(2) . ?
C5 C6 1.513(2) . ?
B5 B6 1.772(3) . ?
B5 B8 1.779(3) . ?
B5 B9 1.801(3) . ?
B5 H5 1.1200 . ?
N6 C18 1.144(2) . ?
B6 C48 1.652(2) . ?
B6 B8 1.771(3) . ?
B6 B11 1.878(3) . ?
B6 H6 1.1200 . ?
N7 C7 1.364(2) . ?
N7 C35 1.439(2) . ?
C48 B8 1.658(3) . ?
C48 B12 1.663(2) . ?
C48 B11 1.673(2) . ?
C8 C9 1.447(3) . ?
B8 B9 1.765(3) . ?
B8 B12 1.870(3) . ?
B8 H8 1.1200 . ?
C9 H9A 0.9800 . ?
C9 H9B 0.9800 . ?
C9 H9C 0.9800 . ?
B9 B10 1.775(3) . ?
B9 B12 1.822(3) . ?
B9 H9 1.1200 . ?
C10 C11 1.405(2) . ?
C10 C15 1.407(2) . ?
B10 C26 1.633(2) . ?
B10 B12 1.840(3) . ?
B10 H10 1.1200 . ?
C11 C12 1.393(2) . ?
C11 C28 1.506(2) . ?
B11 C26 1.864(2) . ?
B11 H11 1.1200 . ?
C12 C13 1.388(3) . ?
C12 H12 0.9500 . ?
B12 C26 1.891(2) . ?
B12 H12A 1.1200 . ?
C13 C14 1.391(3) . ?
C13 C29 1.508(2) . ?
C14 C15 1.390(2) . ?
C14 H14 0.9500 . ?
C15 C30 1.506(2) . ?
C16 C17 1.447(3) . ?
C17 H17A 0.9800 . ?
C17 H17B 0.9800 . ?
C17 H17C 0.9800 . ?
C18 C19 1.459(3) . ?
C19 H19A 0.9800 . ?
C19 H19B 0.9800 . ?
C19 H19C 0.9800 . ?
C20 C25 1.392(2) . ?
C20 C21 1.409(2) . ?
C21 C22 1.393(2) . ?
C21 C31 1.509(3) . ?
C22 C23 1.381(3) . ?
C22 H22 0.9500 . ?
C23 C24 1.390(3) . ?
C23 C32 1.511(3) . ?
C24 C25 1.399(2) . ?
C24 H24 0.9500 . ?
C25 C33 1.506(3) . ?
C27 H27A 0.9800 . ?
C27 H27B 0.9800 . ?
C27 H27C 0.9800 . ?
C28 H28A 0.9800 . ?
C28 H28B 0.9800 . ?
C28 H28C 0.9800 . ?
C29 H29A 0.9800 . ?
C29 H29B 0.9800 . ?
C29 H29C 0.9800 . ?
C30 H30A 0.9800 . ?
C30 H30B 0.9800 . ?
C30 H30C 0.9800 . ?
C31 H31A 0.9800 . ?
C31 H31B 0.9800 . ?
C31 H31C 0.9800 . ?
C32 H32A 0.9800 . ?
C32 H32B 0.9800 . ?
C32 H32C 0.9800 . ?
C33 H33A 0.9800 . ?
C33 H33B 0.9800 . ?
C33 H33C 0.9800 . ?
C34 H34A 0.9800 . ?
C34 H34B 0.9800 . ?
C34 H34C 0.9800 . ?
C35 C36 1.398(2) . ?
C35 C40 1.406(2) . ?
C36 C37 1.397(2) . ?
C36 C45 1.502(2) . ?
C37 C38 1.382(3) . ?
C37 H37 0.9500 . ?
C38 C39 1.389(3) . ?
C38 C46 1.507(2) . ?
C39 C40 1.393(2) . ?
C39 H39 0.9500 . ?
C40 C47 1.508(3) . ?
C41 H41A 0.9800 . ?
C41 H41B 0.9800 . ?
C41 H41C 0.9800 . ?
C42 H42A 0.9800 . ?
C42 H42B 0.9800 . ?
C42 H42C 0.9800 . ?
C43 H43A 0.9800 . ?
C43 H43B 0.9800 . ?
C43 H43C 0.9800 . ?
C44 H44A 0.9800 . ?
C44 H44B 0.9800 . ?
C44 H44C 0.9800 . ?
C45 H45A 0.9800 . ?
C45 H45B 0.9800 . ?
C45 H45C 0.9800 . ?
C46 H46A 0.9800 . ?
C46 H46B 0.9800 . ?
C46 H46C 0.9800 . ?
C47 H47A 0.9800 . ?
C47 H47B 0.9800 . ?
C47 H47C 0.9800 . ?

loop_
_geom_torsion_atom_site_label_1
_geom_torsion_atom_site_label_2
_geom_torsion_atom_site_label_3
_geom_torsion_atom_site_label_4
_geom_torsion
_geom_torsion_site_symmetry_1
_geom_torsion_site_symmetry_2
_geom_torsion_site_symmetry_3
_geom_torsion_site_symmetry_4
_geom_torsion_publ_flag
C4 O1 C1 C2 20.94(19) . . . . ?
Mg1 O1 C1 C2 -176.50(11) . . . . ?
O1 C1 C2 C3 2.5(2) . . . . ?
C1 C2 C3 C4 -23.52(19) . . . . ?
C26 B2 B3 B6 1.2(2) . . . . ?
B4 B2 B3 B6 -97.38(16) . . . . ?
B10 B2 B3 B6 -59.09(18) . . . . ?
B11 B2 B3 B6 32.73(14) . . . . ?
C26 B2 B3 B4 98.54(16) . . . . ?
B10 B2 B3 B4 38.29(12) . . . . ?
B11 B2 B3 B4 130.12(13) . . . . ?
C26 B2 B3 B5 66.19(19) . . . . ?
B4 B2 B3 B5 -32.34(13) . . . . ?
B10 B2 B3 B5 5.95(18) . . . . ?
B11 B2 B3 B5 97.78(14) . . . . ?
C26 B2 B3 B11 -31.58(14) . . . . ?
B4 B2 B3 B11 -130.12(13) . . . . ?
B10 B2 B3 B11 -91.83(13) . . . . ?
C1 O1 C4 C3 -36.82(18) . . . . ?
Mg1 O1 C4 C3 160.70(11) . . . . ?
C2 C3 C4 O1 36.92(17) . . . . ?
B6 B3 B4 B5 -34.02(13) . . . . ?
B2 B3 B4 B5 -143.95(14) . . . . ?
B11 B3 B4 B5 -100.05(14) . . . . ?
B6 B3 B4 B10 70.71(16) . . . . ?
B2 B3 B4 B10 -39.21(13) . . . . ?
B5 B3 B4 B10 104.74(15) . . . . ?
B11 B3 B4 B10 4.69(17) . . . . ?
B6 B3 B4 B2 109.92(15) . . . . ?
B5 B3 B4 B2 143.95(14) . . . . ?
B11 B3 B4 B2 43.90(12) . . . . ?
B6 B3 B4 B9 8.45(17) . . . . ?
B2 B3 B4 B9 -101.47(14) . . . . ?
B5 B3 B4 B9 42.47(12) . . . . ?
B11 B3 B4 B9 -57.58(16) . . . . ?
C26 B2 B4 B5 -77.87(17) . . . . ?
B3 B2 B4 B5 33.49(13) . . . . ?
B10 B2 B4 B5 -102.95(15) . . . . ?
B11 B2 B4 B5 -9.87(17) . . . . ?
C26 B2 B4 B3 -111.36(15) . . . . ?
B10 B2 B4 B3 -136.45(14) . . . . ?
B11 B2 B4 B3 -43.36(12) . . . . ?
C26 B2 B4 B10 25.09(13) . . . . ?
B3 B2 B4 B10 136.45(14) . . . . ?
B11 B2 B4 B10 93.08(13) . . . . ?
C26 B2 B4 B9 -12.89(18) . . . . ?
B3 B2 B4 B9 98.47(15) . . . . ?
B10 B2 B4 B9 -37.98(12) . . . . ?
B11 B2 B4 B9 55.10(15) . . . . ?
C20 N1 C5 N2 2.7(2) . . . . ?
Mg1 N1 C5 N2 179.29(13) . . . . ?
C20 N1 C5 C6 -171.33(14) . . . . ?
Mg1 N1 C5 C6 5.23(18) . . . . ?
C7 N2 C5 N1 -175.55(15) . . . . ?
C7 N2 C5 C6 -1.09(18) . . . . ?
B3 B4 B5 B6 34.22(13) . . . . ?
B10 B4 B5 B6 -64.71(17) . . . . ?
B2 B4 B5 B6 1.25(18) . . . . ?
B9 B4 B5 B6 -97.82(15) . . . . ?
B3 B4 B5 B8 98.23(15) . . . . ?
B10 B4 B5 B8 -0.70(19) . . . . ?
B2 B4 B5 B8 65.26(17) . . . . ?
B9 B4 B5 B8 -33.80(13) . . . . ?
B10 B4 B5 B3 -98.93(15) . . . . ?
B2 B4 B5 B3 -32.97(13) . . . . ?
B9 B4 B5 B3 -132.04(14) . . . . ?
B3 B4 B5 B9 132.04(14) . . . . ?
B10 B4 B5 B9 33.10(13) . . . . ?
B2 B4 B5 B9 99.06(14) . . . . ?
B6 B3 B5 B4 142.03(14) . . . . ?
B2 B3 B5 B4 32.96(13) . . . . ?
B11 B3 B5 B4 97.67(14) . . . . ?
B2 B3 B5 B6 -109.07(15) . . . . ?
B4 B3 B5 B6 -142.03(14) . . . . ?
B11 B3 B5 B6 -44.35(12) . . . . ?
B6 B3 B5 B8 38.26(13) . . . . ?
B2 B3 B5 B8 -70.81(17) . . . . ?
B4 B3 B5 B8 -103.76(14) . . . . ?
B11 B3 B5 B8 -6.09(17) . . . . ?
B6 B3 B5 B9 99.93(14) . . . . ?
B2 B3 B5 B9 -9.14(18) . . . . ?
B4 B3 B5 B9 -42.10(12) . . . . ?
B11 B3 B5 B9 55.57(16) . . . . ?
C10 N4 C6 C5 160.38(14) . . . . ?
Mg1 N4 C6 C5 -7.96(17) . . . . ?
C10 N4 C6 B1 -15.9(3) . . . . ?
Mg1 N4 C6 B1 175.80(18) . . . . ?
N1 C5 C6 N4 1.8(2) . . . . ?
N2 C5 C6 N4 -172.96(13) . . . . ?
N1 C5 C6 B1 179.35(14) . . . . ?
N2 C5 C6 B1 4.60(18) . . . . ?
C26 B1 C6 N4 -20.7(3) . . . . ?
C7 B1 C6 N4 171.0(2) . . . . ?
C26 B1 C6 C5 162.85(17) . . . . ?
C7 B1 C6 C5 -5.40(15) . . . . ?
B2 B3 B6 C48 -1.0(2) . . . . ?
B4 B3 B6 C48 -66.26(17) . . . . ?
B5 B3 B6 C48 -99.92(14) . . . . ?
B11 B3 B6 C48 31.16(12) . . . . ?
B2 B3 B6 B8 60.03(18) . . . . ?
B4 B3 B6 B8 -5.24(18) . . . . ?
B5 B3 B6 B8 -38.90(13) . . . . ?
B11 B3 B6 B8 92.18(14) . . . . ?
B2 B3 B6 B5 98.93(15) . . . . ?
B4 B3 B6 B5 33.66(13) . . . . ?
B11 B3 B6 B5 131.08(13) . . . . ?
B2 B3 B6 B11 -32.15(13) . . . . ?
B4 B3 B6 B11 -97.42(14) . . . . ?
B5 B3 B6 B11 -131.08(13) . . . . ?
B4 B5 B6 C48 66.31(17) . . . . ?
B8 B5 B6 C48 -35.67(13) . . . . ?
B3 B5 B6 C48 100.95(14) . . . . ?
B9 B5 B6 C48 2.44(18) . . . . ?
B4 B5 B6 B3 -34.65(13) . . . . ?
B8 B5 B6 B3 -136.63(14) . . . . ?
B9 B5 B6 B3 -98.52(14) . . . . ?
B4 B5 B6 B8 101.98(15) . . . . ?
B3 B5 B6 B8 136.63(14) . . . . ?
B9 B5 B6 B8 38.11(13) . . . . ?
B4 B5 B6 B11 7.79(17) . . . . ?
B8 B5 B6 B11 -94.19(13) . . . . ?
B3 B5 B6 B11 42.44(12) . . . . ?
B9 B5 B6 B11 -56.08(16) . . . . ?
C27 Si1 N7 C7 -62.93(14) . . . . ?
C42 Si1 N7 C7 67.90(13) . . . . ?
C41 Si1 N7 C7 -175.08(12) . . . . ?
C27 Si1 N7 C35 105.38(13) . . . . ?
C42 Si1 N7 C35 -123.79(13) . . . . ?
C41 Si1 N7 C35 -6.77(15) . . . . ?
C5 N2 C7 N7 176.05(13) . . . . ?
C5 N2 C7 B1 -2.96(19) . . . . ?
C35 N7 C7 N2 -168.51(14) . . . . ?
Si1 N7 C7 N2 -0.38(17) . . . . ?
C35 N7 C7 B1 10.1(3) . . . . ?
Si1 N7 C7 B1 178.28(16) . . . . ?
C26 B1 C7 N2 -162.16(17) . . . . ?
C6 B1 C7 N2 5.39(18) . . . . ?
C26 B1 C7 N7 19.2(3) . . . . ?
C6 B1 C7 N7 -173.23(18) . . . . ?
B3 B6 C48 B8 100.98(15) . . . . ?
B5 B6 C48 B8 36.76(13) . . . . ?
B11 B6 C48 B8 133.62(14) . . . . ?
B3 B6 C48 B12 52.86(18) . . . . ?
B8 B6 C48 B12 -48.12(14) . . . . ?
B5 B6 C48 B12 -11.35(19) . . . . ?
B11 B6 C48 B12 85.50(14) . . . . ?
B3 B6 C48 B11 -32.64(13) . . . . ?
B8 B6 C48 B11 -133.62(14) . . . . ?
B5 B6 C48 B11 -96.85(14) . . . . ?
B3 B6 C48 Si2 -143.63(12) . . . . ?
B8 B6 C48 Si2 115.39(15) . . . . ?
B5 B6 C48 Si2 152.15(12) . . . . ?
B11 B6 C48 Si2 -111.00(14) . . . . ?
C34 Si2 C48 B6 -97.50(17) . . . . ?
C44 Si2 C48 B6 141.68(14) . . . . ?
C43 Si2 C48 B6 22.62(16) . . . . ?
C34 Si2 C48 B8 -18.28(18) . . . . ?
C44 Si2 C48 B8 -139.11(14) . . . . ?
C43 Si2 C48 B8 101.83(15) . . . . ?
C34 Si2 C48 B12 65.09(17) . . . . ?
C44 Si2 C48 B12 -55.73(15) . . . . ?
C43 Si2 C48 B12 -174.79(13) . . . . ?
C34 Si2 C48 B11 -179.10(15) . . . . ?
C44 Si2 C48 B11 60.08(14) . . . . ?
C43 Si2 C48 B11 -58.98(15) . . . . ?
B6 C48 B8 B9 -100.50(15) . . . . ?
B12 C48 B8 B9 33.04(13) . . . . ?
B11 C48 B8 B9 -52.25(18) . . . . ?
Si2 C48 B8 B9 146.39(12) . . . . ?
B12 C48 B8 B6 133.54(14) . . . . ?
B11 C48 B8 B6 48.25(14) . . . . ?
Si2 C48 B8 B6 -113.11(15) . . . . ?
B6 C48 B8 B5 -36.46(13) . . . . ?
B12 C48 B8 B5 97.08(14) . . . . ?
B11 C48 B8 B5 11.79(18) . . . . ?
Si2 C48 B8 B5 -149.57(12) . . . . ?
B6 C48 B8 B12 -133.54(14) . . . . ?
B11 C48 B8 B12 -85.29(14) . . . . ?
Si2 C48 B8 B12 113.35(14) . . . . ?
B3 B6 B8 C48 -99.45(15) . . . . ?
B5 B6 B8 C48 -138.71(14) . . . . ?
B11 B6 B8 C48 -37.74(12) . . . . ?
C48 B6 B8 B9 99.28(15) . . . . ?
B3 B6 B8 B9 -0.17(18) . . . . ?
B5 B6 B8 B9 -39.43(13) . . . . ?
B11 B6 B8 B9 61.54(16) . . . . ?
C48 B6 B8 B5 138.71(14) . . . . ?
B3 B6 B8 B5 39.26(13) . . . . ?
B11 B6 B8 B5 100.97(14) . . . . ?
C48 B6 B8 B12 37.59(12) . . . . ?
B3 B6 B8 B12 -61.87(16) . . . . ?
B5 B6 B8 B12 -101.13(14) . . . . ?
B11 B6 B8 B12 -0.16(15) . . . . ?
B4 B5 B8 C48 -66.48(17) . . . . ?
B6 B5 B8 C48 35.41(12) . . . . ?
B3 B5 B8 C48 -2.62(17) . . . . ?
B9 B5 B8 C48 -100.86(14) . . . . ?
B4 B5 B8 B9 34.38(13) . . . . ?
B6 B5 B8 B9 136.28(14) . . . . ?
B3 B5 B8 B9 98.24(14) . . . . ?
B4 B5 B8 B6 -101.90(15) . . . . ?
B3 B5 B8 B6 -38.04(12) . . . . ?
B9 B5 B8 B6 -136.28(14) . . . . ?
B4 B5 B8 B12 -8.34(17) . . . . ?
B6 B5 B8 B12 93.56(14) . . . . ?
B3 B5 B8 B12 55.52(16) . . . . ?
B9 B5 B8 B12 -42.72(12) . . . . ?
C48 B8 B9 B10 0.77(19) . . . . ?
B6 B8 B9 B10 -59.77(18) . . . . ?
B5 B8 B9 B10 -98.64(15) . . . . ?
B12 B8 B9 B10 32.15(13) . . . . ?
C48 B8 B9 B4 66.05(17) . . . . ?
B6 B8 B9 B4 5.51(18) . . . . ?
B5 B8 B9 B4 -33.36(13) . . . . ?
B12 B8 B9 B4 97.43(14) . . . . ?
C48 B8 B9 B5 99.41(15) . . . . ?
B6 B8 B9 B5 38.87(13) . . . . ?
B12 B8 B9 B5 130.79(13) . . . . ?
C48 B8 B9 B12 -31.39(12) . . . . ?
B6 B8 B9 B12 -91.92(14) . . . . ?
B5 B8 B9 B12 -130.79(13) . . . . ?
B5 B4 B9 B8 33.88(13) . . . . ?
B3 B4 B9 B8 -8.59(17) . . . . ?
B10 B4 B9 B8 -109.79(15) . . . . ?
B2 B4 B9 B8 -71.05(16) . . . . ?
B5 B4 B9 B10 143.66(14) . . . . ?
B3 B4 B9 B10 101.20(14) . . . . ?
B2 B4 B9 B10 38.73(12) . . . . ?
B3 B4 B9 B5 -42.47(12) . . . . ?
B10 B4 B9 B5 -143.66(14) . . . . ?
B2 B4 B9 B5 -104.93(15) . . . . ?
B5 B4 B9 B12 99.75(14) . . . . ?
B3 B4 B9 B12 57.29(16) . . . . ?
B10 B4 B9 B12 -43.91(12) . . . . ?
B2 B4 B9 B12 -5.18(17) . . . . ?
B4 B5 B9 B8 -142.39(14) . . . . ?
B6 B5 B9 B8 -38.47(13) . . . . ?
B3 B5 B9 B8 -100.35(14) . . . . ?
B4 B5 B9 B10 -33.10(13) . . . . ?
B6 B5 B9 B10 70.83(17) . . . . ?
B8 B5 B9 B10 109.29(15) . . . . ?
B3 B5 B9 B10 8.94(18) . . . . ?
B6 B5 B9 B4 103.93(15) . . . . ?
B8 B5 B9 B4 142.39(14) . . . . ?
B3 B5 B9 B4 42.04(13) . . . . ?
B4 B5 B9 B12 -97.95(14) . . . . ?
B6 B5 B9 B12 5.98(17) . . . . ?
B8 B5 B9 B12 44.44(13) . . . . ?
B3 B5 B9 B12 -55.91(16) . . . . ?
C6 N4 C10 C11 123.98(17) . . . . ?
Mg1 N4 C10 C11 -68.38(17) . . . . ?
C6 N4 C10 C15 -66.5(2) . . . . ?
Mg1 N4 C10 C15 101.13(15) . . . . ?
B8 B9 B10 C26 -0.3(2) . . . . ?
B4 B9 B10 C26 -98.02(16) . . . . ?
B5 B9 B10 C26 -65.55(18) . . . . ?
B12 B9 B10 C26 32.27(14) . . . . ?
B8 B9 B10 B4 97.70(16) . . . . ?
B5 B9 B10 B4 32.47(13) . . . . ?
B12 B9 B10 B4 130.29(13) . . . . ?
B8 B9 B10 B2 59.73(18) . . . . ?
B4 B9 B10 B2 -37.97(12) . . . . ?
B5 B9 B10 B2 -5.50(18) . . . . ?
B12 B9 B10 B2 92.32(13) . . . . ?
B8 B9 B10 B12 -32.59(13) . . . . ?
B4 B9 B10 B12 -130.29(13) . . . . ?
B5 B9 B10 B12 -97.82(14) . . . . ?
B5 B4 B10 C26 78.47(17) . . . . ?
B3 B4 B10 C26 13.61(18) . . . . ?
B2 B4 B10 C26 -24.90(13) . . . . ?
B9 B4 B10 C26 112.16(15) . . . . ?
B5 B4 B10 B9 -33.69(13) . . . . ?
B3 B4 B10 B9 -98.55(15) . . . . ?
B2 B4 B10 B9 -137.06(14) . . . . ?
B5 B4 B10 B2 103.37(15) . . . . ?
B3 B4 B10 B2 38.52(13) . . . . ?
B9 B4 B10 B2 137.06(14) . . . . ?
B5 B4 B10 B12 9.55(17) . . . . ?
B3 B4 B10 B12 -55.30(16) . . . . ?
B2 B4 B10 B12 -93.82(13) . . . . ?
B9 B4 B10 B12 43.24(12) . . . . ?
B3 B2 B10 C26 112.80(15) . . . . ?
B4 B2 B10 C26 151.44(15) . . . . ?
B11 B2 B10 C26 50.77(12) . . . . ?
C26 B2 B10 B9 -113.07(15) . . . . ?
B3 B2 B10 B9 -0.26(17) . . . . ?
B4 B2 B10 B9 38.38(13) . . . . ?
B11 B2 B10 B9 -62.29(15) . . . . ?
C26 B2 B10 B4 -151.44(15) . . . . ?
B3 B2 B10 B4 -38.64(13) . . . . ?
B11 B2 B10 B4 -100.67(13) . . . . ?
C26 B2 B10 B12 -50.91(12) . . . . ?
B3 B2 B10 B12 61.90(15) . . . . ?
B4 B2 B10 B12 100.54(13) . . . . ?
B11 B2 B10 B12 -0.13(14) . . . . ?
C15 C10 C11 C12 -0.3(2) . . . . ?
N4 C10 C11 C12 169.00(14) . . . . ?
C15 C10 C11 C28 -178.71(15) . . . . ?
N4 C10 C11 C28 -9.4(2) . . . . ?
B6 C48 B11 B3 30.93(12) . . . . ?
B8 C48 B11 B3 -15.42(17) . . . . ?
B12 C48 B11 B3 -84.01(13) . . . . ?
Si2 C48 B11 B3 147.00(11) . . . . ?
B6 C48 B11 B2 91.92(16) . . . . ?
B8 C48 B11 B2 45.57(19) . . . . ?
B12 C48 B11 B2 -23.03(17) . . . . ?
Si2 C48 B11 B2 -152.01(12) . . . . ?
B6 C48 B11 C26 135.56(13) . . . . ?
B8 C48 B11 C26 89.21(14) . . . . ?
B12 C48 B11 C26 20.62(12) . . . . ?
Si2 C48 B11 C26 -108.37(12) . . . . ?
B8 C48 B11 B6 -46.34(13) . . . . ?
B12 C48 B11 B6 -114.94(13) . . . . ?
Si2 C48 B11 B6 116.07(14) . . . . ?
B6 B3 B11 C48 -30.17(12) . . . . ?
B2 B3 B11 C48 116.79(14) . . . . ?
B4 B3 B11 C48 73.43(15) . . . . ?
B5 B3 B11 C48 12.39(16) . . . . ?
B6 B3 B11 B2 -146.95(14) . . . . ?
B4 B3 B11 B2 -43.35(12) . . . . ?
B5 B3 B11 B2 -104.40(14) . . . . ?
B6 B3 B11 C26 -122.34(13) . . . . ?
B2 B3 B11 C26 24.62(11) . . . . ?
B4 B3 B11 C26 -18.74(16) . . . . ?
B5 B3 B11 C26 -79.78(15) . . . . ?
B2 B3 B11 B6 146.95(14) . . . . ?
B4 B3 B11 B6 103.60(14) . . . . ?
B5 B3 B11 B6 42.55(12) . . . . ?
C26 B2 B11 C48 61.00(15) . . . . ?
B3 B2 B11 C48 -88.27(16) . . . . ?
B4 B2 B11 C48 -45.12(18) . . . . ?
B10 B2 B11 C48 15.61(18) . . . . ?
C26 B2 B11 B3 149.26(14) . . . . ?
B4 B2 B11 B3 43.15(12) . . . . ?
B10 B2 B11 B3 103.87(13) . . . . ?
B3 B2 B11 C26 -149.26(14) . . . . ?
B4 B2 B11 C26 -106.11(13) . . . . ?
B10 B2 B11 C26 -45.39(11) . . . . ?
C26 B2 B11 B6 120.52(14) . . . . ?
B3 B2 B11 B6 -28.75(12) . . . . ?
B4 B2 B11 B6 14.40(16) . . . . ?
B10 B2 B11 B6 75.13(14) . . . . ?
B3 B6 B11 C48 143.51(14) . . . . ?
B8 B6 B11 C48 38.60(12) . . . . ?
B5 B6 B11 C48 100.48(14) . . . . ?
C48 B6 B11 B3 -143.51(14) . . . . ?
B8 B6 B11 B3 -104.91(14) . . . . ?
B5 B6 B11 B3 -43.03(12) . . . . ?
C48 B6 B11 B2 -114.37(14) . . . . ?
B3 B6 B11 B2 29.14(12) . . . . ?
B8 B6 B11 B2 -75.78(15) . . . . ?
B5 B6 B11 B2 -13.90(16) . . . . ?
C48 B6 B11 C26 -58.50(15) . . . . ?
B3 B6 B11 C26 85.01(16) . . . . ?
B8 B6 B11 C26 -19.90(19) . . . . ?
B5 B6 B11 C26 41.98(19) . . . . ?
C10 C11 C12 C13 -0.9(2) . . . . ?
C28 C11 C12 C13 177.59(15) . . . . ?
B6 C48 B12 B9 14.91(18) . . . . ?
B8 C48 B12 B9 -31.41(13) . . . . ?
B11 C48 B12 B9 83.78(14) . . . . ?
Si2 C48 B12 B9 -148.87(11) . . . . ?
B6 C48 B12 B10 -46.1(2) . . . . ?
B8 C48 B12 B10 -92.41(16) . . . . ?
B11 C48 B12 B10 22.78(17) . . . . ?
Si2 C48 B12 B10 150.13(12) . . . . ?
B6 C48 B12 B8 46.32(14) . . . . ?
B11 C48 B12 B8 115.19(14) . . . . ?
Si2 C48 B12 B8 -117.46(14) . . . . ?
B6 C48 B12 C26 -89.20(14) . . . . ?
B8 C48 B12 C26 -135.51(13) . . . . ?
B11 C48 B12 C26 -20.32(12) . . . . ?
Si2 C48 B12 C26 107.03(12) . . . . ?
B8 B9 B12 C48 30.80(12) . . . . ?
B10 B9 B12 C48 -116.23(14) . . . . ?
B4 B9 B12 C48 -73.01(15) . . . . ?
B5 B9 B12 C48 -12.08(16) . . . . ?
B8 B9 B12 B10 147.03(14) . . . . ?
B4 B9 B12 B10 43.22(12) . . . . ?
B5 B9 B12 B10 104.14(14) . . . . ?
B10 B9 B12 B8 -147.03(14) . . . . ?
B4 B9 B12 B8 -103.81(14) . . . . ?
B5 B9 B12 B8 -42.89(12) . . . . ?
B8 B9 B12 C26 122.32(13) . . . . ?
B10 B9 B12 C26 -24.71(11) . . . . ?
B4 B9 B12 C26 18.51(15) . . . . ?
B5 B9 B12 C26 79.43(14) . . . . ?
C26 B10 B12 C48 -60.20(15) . . . . ?
B9 B10 B12 C48 88.80(16) . . . . ?
B4 B10 B12 C48 45.60(18) . . . . ?
B2 B10 B12 C48 -15.37(18) . . . . ?
C26 B10 B12 B9 -149.00(13) . . . . ?
B4 B10 B12 B9 -43.20(12) . . . . ?
B2 B10 B12 B9 -104.18(13) . . . . ?
C26 B10 B12 B8 -120.29(13) . . . . ?
B9 B10 B12 B8 28.72(12) . . . . ?
B4 B10 B12 B8 -14.49(16) . . . . ?
B2 B10 B12 B8 -75.46(14) . . . . ?
B9 B10 B12 C26 149.00(13) . . . . ?
B4 B10 B12 C26 105.80(13) . . . . ?
B2 B10 B12 C26 44.83(10) . . . . ?
B9 B8 B12 C48 -143.02(14) . . . . ?
B6 B8 B12 C48 -38.43(12) . . . . ?
B5 B8 B12 C48 -99.77(14) . . . . ?
C48 B8 B12 B9 143.02(14) . . . . ?
B6 B8 B12 B9 104.59(14) . . . . ?
B5 B8 B12 B9 43.25(12) . . . . ?
C48 B8 B12 B10 113.99(14) . . . . ?
B9 B8 B12 B10 -29.03(12) . . . . ?
B6 B8 B12 B10 75.57(15) . . . . ?
B5 B8 B12 B10 14.22(16) . . . . ?
C48 B8 B12 C26 58.33(15) . . . . ?
B9 B8 B12 C26 -84.69(16) . . . . ?
B6 B8 B12 C26 19.90(19) . . . . ?
B5 B8 B12 C26 -41.45(19) . . . . ?
C11 C12 C13 C14 1.8(3) . . . . ?
C11 C12 C13 C29 -176.06(16) . . . . ?
C12 C13 C14 C15 -1.6(3) . . . . ?
C29 C13 C14 C15 176.24(16) . . . . ?
C13 C14 C15 C10 0.5(2) . . . . ?
C13 C14 C15 C30 -178.25(16) . . . . ?
C11 C10 C15 C14 0.5(2) . . . . ?
N4 C10 C15 C14 -169.15(14) . . . . ?
C11 C10 C15 C30 179.22(15) . . . . ?
N4 C10 C15 C30 9.6(2) . . . . ?
C5 N1 C20 C25 -95.86(18) . . . . ?
Mg1 N1 C20 C25 88.35(18) . . . . ?
C5 N1 C20 C21 87.32(18) . . . . ?
Mg1 N1 C20 C21 -88.47(17) . . . . ?
C25 C20 C21 C22 -3.8(2) . . . . ?
N1 C20 C21 C22 173.07(14) . . . . ?
C25 C20 C21 C31 173.42(15) . . . . ?
N1 C20 C21 C31 -9.7(2) . . . . ?
C20 C21 C22 C23 1.3(2) . . . . ?
C31 C21 C22 C23 -175.90(16) . . . . ?
C21 C22 C23 C24 1.7(3) . . . . ?
C21 C22 C23 C32 -179.23(17) . . . . ?
C22 C23 C24 C25 -2.5(3) . . . . ?
C32 C23 C24 C25 178.49(16) . . . . ?
C21 C20 C25 C24 3.1(2) . . . . ?
N1 C20 C25 C24 -173.69(14) . . . . ?
C21 C20 C25 C33 -176.26(15) . . . . ?
N1 C20 C25 C33 7.0(2) . . . . ?
C23 C24 C25 C20 0.1(2) . . . . ?
C23 C24 C25 C33 179.44(16) . . . . ?
C6 B1 C26 B2 149.08(19) . . . . ?
C7 B1 C26 B2 -46.6(3) . . . . ?
C6 B1 C26 B10 43.2(3) . . . . ?
C7 B1 C26 B10 -152.55(18) . . . . ?
C6 B1 C26 B11 -129.22(17) . . . . ?
C7 B1 C26 B11 35.1(3) . . . . ?
C6 B1 C26 B12 -33.2(2) . . . . ?
C7 B1 C26 B12 131.13(18) . . . . ?
B3 B2 C26 B1 136.3(2) . . . . ?
B4 B2 C26 B1 -157.56(18) . . . . ?
B10 B2 C26 B1 -131.5(2) . . . . ?
B11 B2 C26 B1 106.0(2) . . . . ?
B3 B2 C26 B10 -92.21(16) . . . . ?
B4 B2 C26 B10 -26.03(13) . . . . ?
B11 B2 C26 B10 -122.48(13) . . . . ?
B3 B2 C26 B11 30.27(14) . . . . ?
B4 B2 C26 B11 96.44(14) . . . . ?
B10 B2 C26 B11 122.48(13) . . . . ?
B3 B2 C26 B12 -41.67(18) . . . . ?
B4 B2 C26 B12 24.51(17) . . . . ?
B10 B2 C26 B12 50.54(11) . . . . ?
B11 B2 C26 B12 -71.93(12) . . . . ?
B9 B10 C26 B1 -132.14(19) . . . . ?
B4 B10 C26 B1 161.43(17) . . . . ?
B2 B10 C26 B1 135.4(2) . . . . ?
B12 B10 C26 B1 -101.5(2) . . . . ?
B9 B10 C26 B2 92.43(16) . . . . ?
B4 B10 C26 B2 26.01(13) . . . . ?
B12 B10 C26 B2 123.10(13) . . . . ?
B9 B10 C26 B11 41.01(17) . . . . ?
B4 B10 C26 B11 -25.42(16) . . . . ?
B2 B10 C26 B11 -51.43(12) . . . . ?
B12 B10 C26 B11 71.67(12) . . . . ?
B9 B10 C26 B12 -30.67(13) . . . . ?
B4 B10 C26 B12 -97.09(14) . . . . ?
B2 B10 C26 B12 -123.10(13) . . . . ?
C48 B11 C26 B1 97.92(16) . . . . ?
B3 B11 C26 B1 -158.03(15) . . . . ?
B2 B11 C26 B1 -131.39(17) . . . . ?
B6 B11 C26 B1 142.30(16) . . . . ?
C48 B11 C26 B2 -130.69(13) . . . . ?
B3 B11 C26 B2 -26.64(12) . . . . ?
B6 B11 C26 B2 -86.31(17) . . . . ?
C48 B11 C26 B10 -76.39(13) . . . . ?
B3 B11 C26 B10 27.67(16) . . . . ?
B2 B11 C26 B10 54.30(12) . . . . ?
B6 B11 C26 B10 -32.01(19) . . . . ?
C48 B11 C26 B12 -18.17(11) . . . . ?
B3 B11 C26 B12 85.89(13) . . . . ?
B2 B11 C26 B12 112.52(12) . . . . ?
B6 B11 C26 B12 26.21(16) . . . . ?
C48 B12 C26 B1 -101.24(15) . . . . ?
B9 B12 C26 B1 154.55(14) . . . . ?
B10 B12 C26 B1 127.79(16) . . . . ?
B8 B12 C26 B1 -145.88(16) . . . . ?
C48 B12 C26 B2 77.19(13) . . . . ?
B9 B12 C26 B2 -27.01(15) . . . . ?
B10 B12 C26 B2 -53.78(12) . . . . ?
B8 B12 C26 B2 32.55(19) . . . . ?
C48 B12 C26 B10 130.97(13) . . . . ?
B9 B12 C26 B10 26.77(12) . . . . ?
B8 B12 C26 B10 86.33(16) . . . . ?
C48 B12 C26 B11 18.28(11) . . . . ?
B9 B12 C26 B11 -85.92(12) . . . . ?
B10 B12 C26 B11 -112.68(12) . . . . ?
B8 B12 C26 B11 -26.35(16) . . . . ?
C7 N7 C35 C36 66.9(2) . . . . ?
Si1 N7 C35 C36 -100.40(16) . . . . ?
C7 N7 C35 C40 -118.10(17) . . . . ?
Si1 N7 C35 C40 74.59(18) . . . . ?
C40 C35 C36 C37 3.7(2) . . . . ?
N7 C35 C36 C37 178.57(15) . . . . ?
C40 C35 C36 C45 -178.41(16) . . . . ?
N7 C35 C36 C45 -3.5(2) . . . . ?
C35 C36 C37 C38 -1.8(3) . . . . ?
C45 C36 C37 C38 -179.74(17) . . . . ?
C36 C37 C38 C39 -1.4(3) . . . . ?
C36 C37 C38 C46 179.05(17) . . . . ?
C37 C38 C39 C40 2.8(3) . . . . ?
C46 C38 C39 C40 -177.64(17) . . . . ?
C38 C39 C40 C35 -1.0(3) . . . . ?
C38 C39 C40 C47 177.34(16) . . . . ?
C36 C35 C40 C39 -2.3(2) . . . . ?
N7 C35 C40 C39 -177.25(15) . . . . ?
C36 C35 C40 C47 179.38(15) . . . . ?
N7 C35 C40 C47 4.5(2) . . . . ?
